data_7153416
loop_
_publ_author_name
'Maeda, Hiromitsu'
'Takayama, Mayumi'
'Kobayashi, Kazuki'
'Shinmori, Hideyuki'

_publ_section_title
;
 Modification at a boron unit: tuning electronic and optical properties of
 pi-conjugated acyclic anion receptors.
;
_journal_issue 19
_journal_name_full 'Organic &amp; biomolecular chemistry'
_journal_page_first 4308
_journal_page_last 4315
_journal_paper_doi 10.1039/c0ob00044b
_journal_volume 8
_journal_year 2010
_chemical_formula_sum 'C43 H43 B N2 O2'
_chemical_formula_weight 630.60
_chemical_name_systematic
;
?
;
_space_group_IT_number 2
_symmetry_cell_setting triclinic
_symmetry_Int_Tables_number 2
_symmetry_space_group_name_Hall '-P 1'
_symmetry_space_group_name_H-M 'P -1'
_atom_sites_solution_hydrogens geom
_atom_sites_solution_primary direct
_atom_sites_solution_secondary difmap
_audit_creation_method SHELXL-97
_cell_angle_alpha 78.919(11)
_cell_angle_beta 88.635(14)
_cell_angle_gamma 77.553(13)
_cell_formula_units_Z 2
_cell_length_a 9.827(4)
_cell_length_b 11.506(3)
_cell_length_c 15.784(5)
_cell_measurement_temperature 123(2)
_cell_volume 1710.0(10)
_computing_structure_refinement 'SHELXL-97 (Sheldrick, 1997)'
_computing_structure_solution 'SHELXS-97 (Sheldrick, 1990)'
_diffrn_ambient_temperature 123(2)
_diffrn_detector_area_resol_mean 10
_diffrn_measured_fraction_theta_full 0.988
_diffrn_measured_fraction_theta_max 0.988
_diffrn_measurement_device_type 'Rigaku RAXIS-RAPID'
_diffrn_measurement_method \w
_diffrn_radiation_monochromator graphite
_diffrn_radiation_source 'fine-focus sealed tube'
_diffrn_radiation_type MoK\a
_diffrn_radiation_wavelength 0.71075
_diffrn_reflns_av_R_equivalents 0.0478
_diffrn_reflns_av_sigmaI/netI 0.0700
_diffrn_reflns_limit_h_max 12
_diffrn_reflns_limit_h_min -12
_diffrn_reflns_limit_k_max 13
_diffrn_reflns_limit_k_min -14
_diffrn_reflns_limit_l_max 20
_diffrn_reflns_limit_l_min -20
_diffrn_reflns_number 16251
_diffrn_reflns_theta_full 27.48
_diffrn_reflns_theta_max 27.48
_diffrn_reflns_theta_min 3.10
_exptl_absorpt_coefficient_mu 0.074
_exptl_absorpt_correction_T_max 0.9926
_exptl_absorpt_correction_T_min 0.9782
_exptl_absorpt_correction_type none
_exptl_crystal_colour yellow
_exptl_crystal_density_diffrn 1.225
_exptl_crystal_density_method 'not measured'
_exptl_crystal_description prism
_exptl_crystal_F_000 672
_exptl_crystal_size_max 0.30
_exptl_crystal_size_mid 0.25
_exptl_crystal_size_min 0.10
_refine_diff_density_max 0.331
_refine_diff_density_min -0.274
_refine_diff_density_rms 0.056
_refine_ls_extinction_method none
_refine_ls_goodness_of_fit_ref 1.053
_refine_ls_hydrogen_treatment constr
_refine_ls_matrix_type full
_refine_ls_number_parameters 437
_refine_ls_number_reflns 7743
_refine_ls_number_restraints 0
_refine_ls_restrained_S_all 1.053
_refine_ls_R_factor_all 0.0946
_refine_ls_R_factor_gt 0.0536
_refine_ls_shift/su_max 0.000
_refine_ls_shift/su_mean 0.000
_refine_ls_structure_factor_coef Fsqd
_refine_ls_weighting_details 'calc w=1/[\s^2^(Fo^2^)+(0.0703P)^2^+0.0831P] where P=(Fo^2^+2Fc^2^)/3'
_refine_ls_weighting_scheme calc
_refine_ls_wR_factor_gt 0.1221
_refine_ls_wR_factor_ref 0.1470
_reflns_number_gt 5051
_reflns_number_total 7743
_reflns_threshold_expression >2sigma(I)
_cod_data_source_file c0ob00044b.txt
_cod_data_source_block 90528mae
_cod_original_sg_symbol_H-M 'P - 1'
_cod_database_code 7153416

loop_
_symmetry_equiv_pos_as_xyz
'x, y, z'
'-x, -y, -z'

loop_
_atom_site_label
_atom_site_type_symbol
_atom_site_fract_x
_atom_site_fract_y
_atom_site_fract_z
_atom_site_U_iso_or_equiv
_atom_site_adp_type
_atom_site_occupancy
_atom_site_symmetry_multiplicity
_atom_site_calc_flag
_atom_site_refinement_flags
O1 O 0.54604(13) 0.79976(10) 0.32118(8) 0.0224(3) Uani 1 1 d .
O2 O 0.68243(12) 0.74076(10) 0.19794(8) 0.0215(3) Uani 1 1 d .
N1 N 0.79885(15) 0.78193(13) 0.04634(9) 0.0214(3) Uani 1 1 d .
H1 H 0.8218 0.7075 0.0764 0.026 Uiso 1 1 calc R
N2 N 0.38210(15) 0.95202(13) 0.40262(9) 0.0219(3) Uani 1 1 d .
H2 H 0.3929 0.8744 0.4253 0.026 Uiso 1 1 calc R
C5 C 0.51811(18) 0.91271(15) 0.27829(11) 0.0194(4) Uani 1 1 d .
C6 C 0.64996(18) 0.85495(15) 0.15724(11) 0.0191(4) Uani 1 1 d .
C7 C 0.43850(18) 0.99748(15) 0.32579(11) 0.0202(4) Uani 1 1 d .
C8 C 0.94147(18) 0.73246(16) -0.07700(12) 0.0220(4) Uani 1 1 d .
C9 C 0.84345(18) 0.81851(16) -0.03463(11) 0.0209(4) Uani 1 1 d .
C10 C 0.56475(18) 0.94240(15) 0.19510(11) 0.0215(4) Uani 1 1 d .
H3 H 0.5381 1.0233 0.1638 0.026 Uiso 1 1 calc R
C11 C 0.22864(18) 1.01801(16) 0.51744(12) 0.0228(4) Uani 1 1 d .
C12 C 0.71265(18) 0.87758(15) 0.07488(11) 0.0198(4) Uani 1 1 d .
C13 C 0.69208(18) 0.58835(15) 0.33754(11) 0.0187(4) Uani 1 1 d .
C14 C 0.39748(18) 1.12420(16) 0.31302(12) 0.0221(4) Uani 1 1 d .
C15 C 0.78463(18) 0.94194(16) -0.06021(11) 0.0217(4) Uani 1 1 d .
C16 C 0.30757(18) 1.04350(15) 0.43845(12) 0.0214(4) Uani 1 1 d .
C17 C 0.70230(18) 0.97937(16) 0.00806(11) 0.0211(4) Uani 1 1 d .
C18 C 0.31521(18) 1.15200(15) 0.38351(11) 0.0213(4) Uani 1 1 d .
C19 C 0.2460(2) 1.27665(16) 0.39601(12) 0.0256(4) Uani 1 1 d .
H24 H 0.1652 1.2711 0.4341 0.031 Uiso 1 1 calc R
H25 H 0.2103 1.3265 0.3395 0.031 Uiso 1 1 calc R
C20 C 0.8609(2) 0.40301(16) 0.45721(12) 0.0275(4) Uani 1 1 d .
H4 H 0.9179 0.3404 0.4974 0.033 Uiso 1 1 calc R
C21 C 0.83504(19) 0.58179(16) 0.34617(12) 0.0234(4) Uani 1 1 d .
H5 H 0.8761 0.6412 0.3109 0.028 Uiso 1 1 calc R
C22 C 0.81516(19) 1.02533(17) -0.14099(12) 0.0257(4) Uani 1 1 d .
H26 H 0.7380 1.0979 -0.1527 0.031 Uiso 1 1 calc R
H27 H 0.8198 0.9832 -0.1904 0.031 Uiso 1 1 calc R
C23 C 0.4594(2) 0.66023(16) 0.23749(12) 0.0267(4) Uani 1 1 d .
C24 C 0.2114(2) 1.09422(17) 0.57778(12) 0.0274(4) Uani 1 1 d .
H6 H 0.2535 1.1625 0.5689 0.033 Uiso 1 1 calc R
C25 C 0.1671(2) 0.91800(16) 0.53301(12) 0.0270(4) Uani 1 1 d .
H7 H 0.1784 0.8652 0.4927 0.032 Uiso 1 1 calc R
C26 C 0.4391(2) 1.21652(16) 0.24221(12) 0.0260(4) Uani 1 1 d .
H28 H 0.3725 1.2952 0.2392 0.031 Uiso 1 1 calc R
H29 H 0.4343 1.1906 0.1863 0.031 Uiso 1 1 calc R
C27 C 0.62104(19) 1.10586(16) 0.00689(12) 0.0244(4) Uani 1 1 d .
H30 H 0.5329 1.1019 0.0380 0.029 Uiso 1 1 calc R
H31 H 0.5968 1.1464 -0.0537 0.029 Uiso 1 1 calc R
C28 C 0.9183(2) 0.49072(16) 0.40497(12) 0.0261(4) Uani 1 1 d .
H8 H 1.0151 0.4884 0.4095 0.031 Uiso 1 1 calc R
C29 C 0.6376(2) 0.49868(16) 0.39082(12) 0.0261(4) Uani 1 1 d .
H9 H 0.5410 0.4999 0.3864 0.031 Uiso 1 1 calc R
C30 C 1.1309(2) 0.56763(17) -0.15488(13) 0.0315(5) Uani 1 1 d .
H10 H 1.1955 0.5120 -0.1814 0.038 Uiso 1 1 calc R
C31 C 1.1408(2) 0.56510(17) -0.06756(13) 0.0294(4) Uani 1 1 d .
H11 H 1.2125 0.5073 -0.0338 0.035 Uiso 1 1 calc R
B1 B 0.5939(2) 0.69690(18) 0.27224(13) 0.0197(4) Uani 1 1 d .
C33 C 0.0720(2) 0.97057(19) 0.66483(14) 0.0362(5) Uani 1 1 d .
H12 H 0.0181 0.9549 0.7148 0.043 Uiso 1 1 calc R
C34 C 0.7201(2) 0.40766(16) 0.45009(12) 0.0296(5) Uani 1 1 d .
H13 H 0.6795 0.3483 0.4859 0.036 Uiso 1 1 calc R
C35 C 1.0259(2) 0.65193(18) -0.20364(13) 0.0310(5) Uani 1 1 d .
H14 H 1.0185 0.6540 -0.2638 0.037 Uiso 1 1 calc R
C36 C 0.5859(2) 1.23310(19) 0.25657(15) 0.0380(5) Uani 1 1 d .
H32 H 0.5920 1.2563 0.3127 0.057 Uiso 1 1 calc R
H33 H 0.6073 1.2968 0.2108 0.057 Uiso 1 1 calc R
H34 H 0.6530 1.1568 0.2555 0.057 Uiso 1 1 calc R
C37 C 0.0901(2) 0.89416(18) 0.60602(13) 0.0336(5) Uani 1 1 d .
H15 H 0.0495 0.8251 0.6158 0.040 Uiso 1 1 calc R
C38 C 0.9318(2) 0.73322(17) -0.16535(12) 0.0284(4) Uani 1 1 d .
H16 H 0.8598 0.7902 -0.1994 0.034 Uiso 1 1 calc R
C39 C 0.3426(2) 1.33981(18) 0.43511(15) 0.0364(5) Uani 1 1 d .
H35 H 0.3763 1.2923 0.4919 0.055 Uiso 1 1 calc R
H36 H 0.2918 1.4208 0.4414 0.055 Uiso 1 1 calc R
H37 H 0.4221 1.3470 0.3973 0.055 Uiso 1 1 calc R
C40 C 0.9516(2) 1.0651(2) -0.13335(13) 0.0365(5) Uani 1 1 d .
H38 H 0.9495 1.1027 -0.0825 0.055 Uiso 1 1 calc R
H39 H 0.9638 1.1239 -0.1853 0.055 Uiso 1 1 calc R
H40 H 1.0293 0.9944 -0.1274 0.055 Uiso 1 1 calc R
C41 C 0.6994(2) 1.18140(18) 0.04785(14) 0.0357(5) Uani 1 1 d .
H41 H 0.7250 1.1413 0.1076 0.054 Uiso 1 1 calc R
H42 H 0.6398 1.2617 0.0472 0.054 Uiso 1 1 calc R
H43 H 0.7839 1.1901 0.0152 0.054 Uiso 1 1 calc R
C42 C 0.1331(2) 1.07003(18) 0.65046(13) 0.0340(5) Uani 1 1 d .
H17 H 0.1211 1.1225 0.6910 0.041 Uiso 1 1 calc R
C43 C 0.3344(2) 0.6723(2) 0.28172(16) 0.0431(6) Uani 1 1 d .
H18 H 0.3244 0.7131 0.3291 0.052 Uiso 1 1 calc R
C44 C 0.4667(3) 0.60157(18) 0.16741(15) 0.0408(6) Uani 1 1 d .
H19 H 0.5495 0.5924 0.1348 0.049 Uiso 1 1 calc R
C45 C 0.2242(3) 0.6266(3) 0.2587(2) 0.0697(10) Uani 1 1 d .
H20 H 0.1407 0.6362 0.2906 0.084 Uiso 1 1 calc R
C46 C 0.2346(4) 0.5678(3) 0.1902(2) 0.0801(12) Uani 1 1 d .
H21 H 0.1594 0.5356 0.1749 0.096 Uiso 1 1 calc R
C47 C 0.3559(4) 0.5562(2) 0.1442(2) 0.0675(9) Uani 1 1 d .
H22 H 0.3639 0.5169 0.0960 0.081 Uiso 1 1 calc R
C48 C 1.04687(19) 0.64628(16) -0.02875(12) 0.0250(4) Uani 1 1 d .
H23 H 1.0545 0.6431 0.0316 0.030 Uiso 1 1 calc R

loop_
_atom_site_aniso_label
_atom_site_aniso_U_11
_atom_site_aniso_U_22
_atom_site_aniso_U_33
_atom_site_aniso_U_23
_atom_site_aniso_U_13
_atom_site_aniso_U_12
O1 0.0262(7) 0.0176(7) 0.0213(7) -0.0023(5) 0.0080(5) -0.0024(5)
O2 0.0246(7) 0.0178(7) 0.0208(7) -0.0021(5) 0.0051(5) -0.0035(5)
N1 0.0239(8) 0.0211(8) 0.0189(8) -0.0027(6) 0.0041(6) -0.0058(6)
N2 0.0243(8) 0.0158(8) 0.0236(8) -0.0020(6) 0.0064(6) -0.0024(6)
C5 0.0166(9) 0.0168(9) 0.0233(9) -0.0007(7) -0.0008(7) -0.0032(7)
C6 0.0182(9) 0.0184(9) 0.0208(9) -0.0012(7) -0.0011(7) -0.0067(7)
C7 0.0207(9) 0.0188(9) 0.0207(9) -0.0022(7) 0.0041(7) -0.0048(7)
C8 0.0214(9) 0.0256(10) 0.0227(10) -0.0068(7) 0.0048(7) -0.0116(7)
C9 0.0218(9) 0.0259(10) 0.0167(9) -0.0030(7) 0.0023(7) -0.0103(7)
C10 0.0234(9) 0.0176(9) 0.0219(9) -0.0011(7) 0.0036(7) -0.0038(7)
C11 0.0197(9) 0.0213(10) 0.0248(10) -0.0026(7) 0.0043(8) -0.0006(7)
C12 0.0194(9) 0.0210(9) 0.0197(9) -0.0044(7) 0.0026(7) -0.0057(7)
C13 0.0222(9) 0.0182(9) 0.0177(9) -0.0079(7) 0.0037(7) -0.0051(7)
C14 0.0196(9) 0.0214(10) 0.0234(10) -0.0023(7) 0.0013(7) -0.0025(7)
C15 0.0205(9) 0.0273(10) 0.0192(9) -0.0034(7) 0.0009(7) -0.0101(7)
C16 0.0186(9) 0.0219(10) 0.0235(10) -0.0066(7) 0.0026(7) -0.0024(7)
C17 0.0204(9) 0.0237(10) 0.0202(9) -0.0029(7) 0.0003(7) -0.0083(7)
C18 0.0185(9) 0.0200(9) 0.0240(10) -0.0021(7) 0.0010(7) -0.0026(7)
C19 0.0266(10) 0.0216(10) 0.0268(10) -0.0053(8) 0.0081(8) -0.0019(8)
C20 0.0321(11) 0.0223(10) 0.0261(10) -0.0058(8) -0.0045(8) 0.0003(8)
C21 0.0243(10) 0.0244(10) 0.0222(9) -0.0061(7) 0.0040(8) -0.0057(8)
C22 0.0254(10) 0.0315(11) 0.0187(9) -0.0009(8) 0.0038(8) -0.0068(8)
C23 0.0259(10) 0.0210(10) 0.0286(11) 0.0079(7) -0.0056(8) -0.0059(8)
C24 0.0282(10) 0.0267(10) 0.0287(11) -0.0075(8) 0.0078(8) -0.0080(8)
C25 0.0326(11) 0.0191(10) 0.0294(11) -0.0060(8) 0.0076(9) -0.0056(8)
C26 0.0298(10) 0.0204(10) 0.0253(10) -0.0031(7) 0.0071(8) -0.0023(8)
C27 0.0236(10) 0.0256(10) 0.0224(10) -0.0007(7) 0.0030(8) -0.0055(8)
C28 0.0203(9) 0.0298(11) 0.0283(10) -0.0104(8) -0.0008(8) -0.0008(8)
C29 0.0234(10) 0.0232(10) 0.0301(11) -0.0010(8) -0.0002(8) -0.0051(8)
C30 0.0325(11) 0.0305(11) 0.0354(12) -0.0140(9) 0.0119(9) -0.0096(9)
C31 0.0273(10) 0.0290(11) 0.0334(11) -0.0080(8) 0.0030(9) -0.0080(8)
B1 0.0206(10) 0.0204(11) 0.0184(10) -0.0039(8) 0.0044(8) -0.0050(8)
C33 0.0406(13) 0.0387(12) 0.0317(12) -0.0094(9) 0.0200(10) -0.0135(10)
C34 0.0365(11) 0.0207(10) 0.0295(11) 0.0012(8) 0.0002(9) -0.0068(8)
C35 0.0381(12) 0.0377(12) 0.0205(10) -0.0096(8) 0.0071(9) -0.0130(9)
C36 0.0389(13) 0.0389(12) 0.0409(13) -0.0113(10) 0.0148(10) -0.0167(10)
C37 0.0365(12) 0.0314(11) 0.0347(12) -0.0063(9) 0.0118(9) -0.0126(9)
C38 0.0293(11) 0.0330(11) 0.0239(10) -0.0058(8) 0.0027(8) -0.0090(8)
C39 0.0384(12) 0.0260(11) 0.0490(14) -0.0163(9) 0.0138(10) -0.0093(9)
C40 0.0389(12) 0.0483(13) 0.0258(11) -0.0021(9) 0.0084(9) -0.0224(10)
C41 0.0330(12) 0.0327(12) 0.0445(13) -0.0132(9) 0.0043(10) -0.0090(9)
C42 0.0385(12) 0.0338(12) 0.0320(12) -0.0125(9) 0.0145(9) -0.0089(9)
C43 0.0266(11) 0.0459(14) 0.0484(14) 0.0152(11) -0.0040(10) -0.0105(10)
C44 0.0495(14) 0.0315(12) 0.0415(13) -0.0002(9) -0.0184(11) -0.0130(10)
C45 0.0331(14) 0.077(2) 0.084(2) 0.0435(17) -0.0218(14) -0.0315(14)
C46 0.073(2) 0.063(2) 0.098(3) 0.0503(18) -0.062(2) -0.0510(17)
C47 0.090(2) 0.0470(16) 0.068(2) 0.0082(13) -0.0504(19) -0.0304(15)
C48 0.0286(10) 0.0282(10) 0.0211(10) -0.0064(8) 0.0036(8) -0.0115(8)

loop_
_atom_type_symbol
_atom_type_description
_atom_type_scat_dispersion_real
_atom_type_scat_dispersion_imag
_atom_type_scat_source
C C 0.0033 0.0016 'International Tables Vol C Tables 4.2.6.8 and 6.1.1.4'
H H 0.0000 0.0000 'International Tables Vol C Tables 4.2.6.8 and 6.1.1.4'
O O 0.0106 0.0060 'International Tables Vol C Tables 4.2.6.8 and 6.1.1.4'
N N 0.0061 0.0033 'International Tables Vol C Tables 4.2.6.8 and 6.1.1.4'
B B 0.0013 0.0007 'International Tables Vol C Tables 4.2.6.8 and 6.1.1.4'

loop_
_geom_angle_atom_site_label_1
_geom_angle_atom_site_label_2
_geom_angle_atom_site_label_3
_geom_angle
C5 O1 B1 119.37(14)
C6 O2 B1 119.53(13)
C9 N1 C12 110.60(14)
C9 N1 H1 124.7
C12 N1 H1 124.7
C16 N2 C7 110.59(15)
C16 N2 H2 124.7
C7 N2 H2 124.7
O1 C5 C10 121.13(15)
O1 C5 C7 113.93(15)
C10 C5 C7 124.94(16)
O2 C6 C10 120.72(16)
O2 C6 C12 114.33(15)
C10 C6 C12 124.92(16)
N2 C7 C14 106.88(15)
N2 C7 C5 117.91(16)
C14 C7 C5 135.21(17)
C48 C8 C38 118.05(17)
C48 C8 C9 120.04(17)
C38 C8 C9 121.90(16)
N1 C9 C15 107.60(15)
N1 C9 C8 120.19(15)
C15 C9 C8 132.16(16)
C6 C10 C5 120.38(16)
C6 C10 H3 119.8
C5 C10 H3 119.8
C25 C11 C24 118.55(17)
C25 C11 C16 120.36(17)
C24 C11 C16 121.09(17)
N1 C12 C17 106.82(15)
N1 C12 C6 118.57(15)
C17 C12 C6 134.49(16)
C29 C13 C21 116.71(16)
C29 C13 B1 121.43(16)
C21 C13 B1 121.82(16)
C7 C14 C18 107.08(15)
C7 C14 C26 128.12(16)
C18 C14 C26 124.67(15)
C9 C15 C17 107.63(15)
C9 C15 C22 127.05(17)
C17 C15 C22 124.96(16)
N2 C16 C18 107.41(16)
N2 C16 C11 120.91(16)
C18 C16 C11 131.47(16)
C12 C17 C15 107.35(15)
C12 C17 C27 127.88(16)
C15 C17 C27 124.77(16)
C16 C18 C14 108.05(15)
C16 C18 C19 126.23(16)
C14 C18 C19 125.71(16)
C18 C19 C39 113.26(16)
C18 C19 H24 108.9
C39 C19 H24 108.9
C18 C19 H25 108.9
C39 C19 H25 108.9
H24 C19 H25 107.7
C34 C20 C28 119.21(17)
C34 C20 H4 120.4
C28 C20 H4 120.4
C28 C21 C13 121.64(18)
C28 C21 H5 119.2
C13 C21 H5 119.2
C15 C22 C40 112.15(15)
C15 C22 H26 109.2
C40 C22 H26 109.2
C15 C22 H27 109.2
C40 C22 H27 109.2
H26 C22 H27 107.9
C43 C23 C44 116.3(2)
C43 C23 B1 121.68(19)
C44 C23 B1 121.59(18)
C42 C24 C11 119.89(19)
C42 C24 H6 120.1
C11 C24 H6 120.1
C37 C25 C11 121.11(18)
C37 C25 H7 119.4
C11 C25 H7 119.4
C14 C26 C36 111.98(16)
C14 C26 H28 109.2
C36 C26 H28 109.2
C14 C26 H29 109.2
C36 C26 H29 109.2
H28 C26 H29 107.9
C17 C27 C41 113.24(15)
C17 C27 H30 108.9
C41 C27 H30 108.9
C17 C27 H31 108.9
C41 C27 H31 108.9
H30 C27 H31 107.7
C20 C28 C21 120.26(18)
C20 C28 H8 119.9
C21 C28 H8 119.9
C34 C29 C13 122.00(18)
C34 C29 H9 119.0
C13 C29 H9 119.0
C31 C30 C35 119.41(18)
C31 C30 H10 120.3
C35 C30 H10 120.3
C30 C31 C48 120.44(18)
C30 C31 H11 119.8
C48 C31 H11 119.8
O2 B1 O1 107.93(14)
O2 B1 C13 107.98(14)
O1 B1 C13 106.82(14)
O2 B1 C23 111.02(15)
O1 B1 C23 109.11(14)
C13 B1 C23 113.75(15)
C37 C33 C42 119.48(19)
C37 C33 H12 120.3
C42 C33 H12 120.3
C20 C34 C29 120.18(18)
C20 C34 H13 119.9
C29 C34 H13 119.9
C38 C35 C30 120.48(19)
C38 C35 H14 119.8
C30 C35 H14 119.8
C26 C36 H32 109.5
C26 C36 H33 109.5
H32 C36 H33 109.5
C26 C36 H34 109.5
H32 C36 H34 109.5
H33 C36 H34 109.5
C25 C37 C33 120.1(2)
C25 C37 H15 120.0
C33 C37 H15 120.0
C35 C38 C8 120.71(18)
C35 C38 H16 119.6
C8 C38 H16 119.6
C19 C39 H35 109.5
C19 C39 H36 109.5
H35 C39 H36 109.5
C19 C39 H37 109.5
H35 C39 H37 109.5
H36 C39 H37 109.5
C22 C40 H38 109.5
C22 C40 H39 109.5
H38 C40 H39 109.5
C22 C40 H40 109.5
H38 C40 H40 109.5
H39 C40 H40 109.5
C27 C41 H41 109.5
C27 C41 H42 109.5
H41 C41 H42 109.5
C27 C41 H43 109.5
H41 C41 H43 109.5
H42 C41 H43 109.5
C33 C42 C24 120.88(19)
C33 C42 H17 119.6
C24 C42 H17 119.6
C45 C43 C23 122.0(3)
C45 C43 H18 119.0
C23 C43 H18 119.0
C47 C44 C23 121.6(3)
C47 C44 H19 119.2
C23 C44 H19 119.2
C46 C45 C43 120.6(3)
C46 C45 H20 119.7
C43 C45 H20 119.7
C45 C46 C47 118.8(3)
C45 C46 H21 120.6
C47 C46 H21 120.6
C46 C47 C44 120.6(3)
C46 C47 H22 119.7
C44 C47 H22 119.7
C31 C48 C8 120.90(18)
C31 C48 H23 119.5
C8 C48 H23 119.5

loop_
_geom_bond_atom_site_label_1
_geom_bond_atom_site_label_2
_geom_bond_distance
O1 C5 1.319(2)
O1 B1 1.521(2)
O2 C6 1.321(2)
O2 B1 1.517(2)
N1 C9 1.360(2)
N1 C12 1.379(2)
N1 H1 0.8800
N2 C16 1.357(2)
N2 C7 1.379(2)
N2 H2 0.8800
C5 C10 1.385(2)
C5 C7 1.432(2)
C6 C10 1.384(2)
C6 C12 1.428(2)
C7 C14 1.402(2)
C8 C48 1.393(3)
C8 C38 1.398(3)
C8 C9 1.472(2)
C9 C15 1.397(3)
C10 H3 0.9500
C11 C25 1.391(3)
C11 C24 1.398(3)
C11 C16 1.467(3)
C12 C17 1.405(2)
C13 C29 1.393(2)
C13 C21 1.399(3)
C13 B1 1.608(3)
C14 C18 1.406(2)
C14 C26 1.502(3)
C15 C17 1.410(2)
C15 C22 1.507(2)
C16 C18 1.392(2)
C17 C27 1.499(2)
C18 C19 1.497(2)
C19 C39 1.519(3)
C19 H24 0.9900
C19 H25 0.9900
C20 C34 1.380(3)
C20 C28 1.386(3)
C20 H4 0.9500
C21 C28 1.386(2)
C21 H5 0.9500
C22 C40 1.522(3)
C22 H26 0.9900
C22 H27 0.9900
C23 C43 1.392(3)
C23 C44 1.395(3)
C23 B1 1.610(3)
C24 C42 1.383(3)
C24 H6 0.9500
C25 C37 1.379(3)
C25 H7 0.9500
C26 C36 1.523(3)
C26 H28 0.9900
C26 H29 0.9900
C27 C41 1.515(3)
C27 H30 0.9900
C27 H31 0.9900
C28 H8 0.9500
C29 C34 1.387(2)
C29 H9 0.9500
C30 C31 1.378(3)
C30 C35 1.384(3)
C30 H10 0.9500
C31 C48 1.386(3)
C31 H11 0.9500
C33 C37 1.380(3)
C33 C42 1.383(3)
C33 H12 0.9500
C34 H13 0.9500
C35 C38 1.383(3)
C35 H14 0.9500
C36 H32 0.9800
C36 H33 0.9800
C36 H34 0.9800
C37 H15 0.9500
C38 H16 0.9500
C39 H35 0.9800
C39 H36 0.9800
C39 H37 0.9800
C40 H38 0.9800
C40 H39 0.9800
C40 H40 0.9800
C41 H41 0.9800
C41 H42 0.9800
C41 H43 0.9800
C42 H17 0.9500
C43 C45 1.385(4)
C43 H18 0.9500
C44 C47 1.389(3)
C44 H19 0.9500
C45 C46 1.372(5)
C45 H20 0.9500
C46 C47 1.377(5)
C46 H21 0.9500
C47 H22 0.9500
C48 H23 0.9500

loop_
_geom_torsion_atom_site_label_1
_geom_torsion_atom_site_label_2
_geom_torsion_atom_site_label_3
_geom_torsion_atom_site_label_4
_geom_torsion
B1 O1 C5 C10 -17.0(2)
B1 O1 C5 C7 163.45(15)
B1 O2 C6 C10 18.9(2)
B1 O2 C6 C12 -162.73(15)
C16 N2 C7 C14 0.2(2)
C16 N2 C7 C5 -178.63(16)
O1 C5 C7 N2 -10.0(2)
C10 C5 C7 N2 170.44(17)
O1 C5 C7 C14 171.5(2)
C10 C5 C7 C14 -8.0(3)
C12 N1 C9 C15 -0.1(2)
C12 N1 C9 C8 177.54(16)
C48 C8 C9 N1 -37.0(3)
C38 C8 C9 N1 142.34(19)
C48 C8 C9 C15 139.9(2)
C38 C8 C9 C15 -40.7(3)
O2 C6 C10 C5 3.5(3)
C12 C6 C10 C5 -174.79(17)
O1 C5 C10 C6 -4.4(3)
C7 C5 C10 C6 175.12(17)
C9 N1 C12 C17 0.2(2)
C9 N1 C12 C6 176.92(15)
O2 C6 C12 N1 -0.3(2)
C10 C6 C12 N1 178.05(17)
O2 C6 C12 C17 175.26(19)
C10 C6 C12 C17 -6.4(3)
N2 C7 C14 C18 -0.4(2)
C5 C7 C14 C18 178.2(2)
N2 C7 C14 C26 175.48(18)
C5 C7 C14 C26 -6.0(4)
N1 C9 C15 C17 -0.1(2)
C8 C9 C15 C17 -177.33(19)
N1 C9 C15 C22 173.23(17)
C8 C9 C15 C22 -4.0(3)
C7 N2 C16 C18 0.1(2)
C7 N2 C16 C11 175.43(16)
C25 C11 C16 N2 -33.7(3)
C24 C11 C16 N2 147.45(18)
C25 C11 C16 C18 140.4(2)
C24 C11 C16 C18 -38.4(3)
N1 C12 C17 C15 -0.3(2)
C6 C12 C17 C15 -176.20(19)
N1 C12 C17 C27 -179.94(17)
C6 C12 C17 C27 4.2(3)
C9 C15 C17 C12 0.2(2)
C22 C15 C17 C12 -173.26(17)
C9 C15 C17 C27 179.90(17)
C22 C15 C17 C27 6.4(3)
N2 C16 C18 C14 -0.3(2)
C11 C16 C18 C14 -175.02(19)
N2 C16 C18 C19 178.61(17)
C11 C16 C18 C19 3.9(3)
C7 C14 C18 C16 0.4(2)
C26 C14 C18 C16 -175.62(17)
C7 C14 C18 C19 -178.49(18)
C26 C14 C18 C19 5.4(3)
C16 C18 C19 C39 98.3(2)
C14 C18 C19 C39 -83.0(2)
C29 C13 C21 C28 -0.1(3)
B1 C13 C21 C28 177.42(16)
C9 C15 C22 C40 -78.3(2)
C17 C15 C22 C40 94.0(2)
C25 C11 C24 C42 -0.8(3)
C16 C11 C24 C42 178.11(17)
C24 C11 C25 C37 0.3(3)
C16 C11 C25 C37 -178.61(17)
C7 C14 C26 C36 -76.7(2)
C18 C14 C26 C36 98.5(2)
C12 C17 C27 C41 85.0(2)
C15 C17 C27 C41 -94.6(2)
C34 C20 C28 C21 -0.2(3)
C13 C21 C28 C20 0.0(3)
C21 C13 C29 C34 0.5(3)
B1 C13 C29 C34 -177.10(17)
C35 C30 C31 C48 -0.1(3)
C6 O2 B1 O1 -35.8(2)
C6 O2 B1 C13 -150.92(14)
C6 O2 B1 C23 83.74(19)
C5 O1 B1 O2 34.8(2)
C5 O1 B1 C13 150.70(15)
C5 O1 B1 C23 -85.93(18)
C29 C13 B1 O2 -153.71(16)
C21 C13 B1 O2 28.8(2)
C29 C13 B1 O1 90.4(2)
C21 C13 B1 O1 -87.02(19)
C29 C13 B1 C23 -30.0(2)
C21 C13 B1 C23 152.54(16)
C43 C23 B1 O2 -149.28(16)
C44 C23 B1 O2 38.4(2)
C43 C23 B1 O1 -30.5(2)
C44 C23 B1 O1 157.24(16)
C43 C23 B1 C13 88.7(2)
C44 C23 B1 C13 -83.6(2)
C28 C20 C34 C29 0.5(3)
C13 C29 C34 C20 -0.6(3)
C31 C30 C35 C38 0.1(3)
C11 C25 C37 C33 0.5(3)
C42 C33 C37 C25 -0.8(3)
C30 C35 C38 C8 0.5(3)
C48 C8 C38 C35 -1.1(3)
C9 C8 C38 C35 179.51(18)
C37 C33 C42 C24 0.3(3)
C11 C24 C42 C33 0.5(3)
C44 C23 C43 C45 1.2(3)
B1 C23 C43 C45 -171.45(18)
C43 C23 C44 C47 -1.0(3)
B1 C23 C44 C47 171.73(18)
C23 C43 C45 C46 -0.4(3)
C43 C45 C46 C47 -0.8(4)
C45 C46 C47 C44 1.0(4)
C23 C44 C47 C46 -0.2(3)
C30 C31 C48 C8 -0.5(3)
C38 C8 C48 C31 1.1(3)
C9 C8 C48 C31 -179.51(17)
